data_9007742
loop_
_publ_author_name
'Bartmann, K.'
'Mootz, D.'

_publ_section_title
;
 Structures of two strong Bronsted acids: (I) fluorosulfuric
 acid and (II) trifluoromethanesulfonic acid
 Sample: T = 173 K
;
_journal_name_full 'Acta Crystallographica, Section C'
_journal_page_first 319
_journal_page_last 320
_journal_paper_doi 10.1107/S0108270189010395
_journal_volume 46
_journal_year 1990
_chemical_formula_structural CF3SO2(OH)
_chemical_formula_sum 'C H F3 O3 S'
_space_group_IT_number 14
_symmetry_space_group_name_Hall '-P 2yn'
_symmetry_space_group_name_H-M 'P 1 21/n 1'
_cell_angle_alpha 90
_cell_angle_beta 99.21
_cell_angle_gamma 90
_cell_length_a 4.947
_cell_length_b 11.260
_cell_length_c 8.457
_cell_formula_units_Z 4
_cell_volume 465.009
_database_code_amcsd 0010102
_diffrn_ambient_temperature 173
_exptl_crystal_density_diffrn 2.144
_cod_original_formula_sum 'S F3 O3 C H'
_cod_database_code 9007742
_amcsd_formula_title CF3SO2(OH)

loop_
_space_group_symop_operation_xyz
x,y,z
1/2+x,1/2-y,1/2+z
1/2-x,1/2+y,1/2-z
-x,-y,-z

loop_
_atom_site_label
_atom_site_fract_x
_atom_site_fract_y
_atom_site_fract_z
_atom_site_U_iso_or_equiv
S 0.06158 0.70125 0.26377 0.02040
F1 -0.21100 0.52930 0.36580 0.04160
F2 -0.28320 0.55200 0.11100 0.04740
F3 0.09160 0.47280 0.22660 0.04730
O1 0.16970 0.71490 0.10460 0.02830
O2 0.29400 0.68780 0.38620 0.03450
O3 -0.14870 0.78340 0.27920 0.03290
C -0.09540 0.55340 0.23970 0.02710
H 0.04900 0.76000 0.02100 0.09600

loop_
_cod_related_entry_id
_cod_related_entry_database
_cod_related_entry_code
1 AMCSD 0010102
